data_4517272
loop_
_publ_author_name
'Scharf, Lennart T.'
'Rodstein, Ilja'
'Schmidt, Michelle'
'Scherpf, Thorsten'
'Gessner, Viktoria H.'

_publ_section_title
;
 Unraveling the High Activity of Ylide-Functionalized Phosphines in
 Palladium-Catalyzed Amination Reactions: A Comparative Study with
 CyJohnPhos and PtBu3
;
_journal_name_full 'ACS Catalysis'
_journal_page_first 999
_journal_paper_doi 10.1021/acscatal.9b04666
_journal_year 2019
_chemical_formula_moiety 'C43 H76 Cl N P2 Pd'
_chemical_formula_sum 'C43 H76 Cl N P2 Pd'
_chemical_formula_weight 810.83
_space_group_crystal_system triclinic
_space_group_IT_number 2
_space_group_name_Hall '-P 1'
_space_group_name_H-M_alt 'P -1'
_atom_sites_solution_hydrogens mixed
_audit_creation_method SHELXL-2018/1
_cell_angle_alpha 86.814(4)
_cell_angle_beta 87.399(4)
_cell_angle_gamma 68.191(5)
_cell_formula_units_Z 2
_cell_length_a 11.3247(6)
_cell_length_b 12.9036(7)
_cell_length_c 15.5260(9)
_cell_measurement_reflns_used 13580
_cell_measurement_temperature 99.90(14)
_cell_measurement_theta_max 76.1600
_cell_measurement_theta_min 3.6490
_cell_volume 2102.4(2)
_computing_cell_refinement 'CrysAlisPro 1.171.38.46 (Rigaku OD, 2015)'
_computing_data_collection 'CrysAlisPro 1.171.38.46 (Rigaku OD, 2015)'
_computing_data_reduction 'CrysAlisPro 1.171.38.46 (Rigaku OD, 2015)'
_computing_structure_refinement 'SHELXL-2018/1 (Sheldrick, 2018)'
_computing_structure_solution 'SHELXT-2014/5 (Sheldrick, 2014)'
_diffrn_ambient_environment N~2~
_diffrn_ambient_temperature 99.90(14)
_diffrn_detector 'CCD plate'
_diffrn_detector_area_resol_mean 10.4409
_diffrn_detector_type Atlas
_diffrn_measured_fraction_theta_full 1.000
_diffrn_measured_fraction_theta_max 0.999
_diffrn_measurement_device 'four-circle diffractometer'
_diffrn_measurement_device_type 'SuperNova, Single source at offset, Atlas'
_diffrn_measurement_method '\w scans'
_diffrn_radiation_monochromator mirror
_diffrn_radiation_probe x-ray
_diffrn_radiation_type 'Cu K\a'
_diffrn_radiation_wavelength 1.54184
_diffrn_reflns_av_R_equivalents 0.0420
_diffrn_reflns_av_unetI/netI 0.0382
_diffrn_reflns_Laue_measured_fraction_full 1.000
_diffrn_reflns_Laue_measured_fraction_max 0.999
_diffrn_reflns_limit_h_max 13
_diffrn_reflns_limit_h_min -13
_diffrn_reflns_limit_k_max 15
_diffrn_reflns_limit_k_min -15
_diffrn_reflns_limit_l_max 18
_diffrn_reflns_limit_l_min -17
_diffrn_reflns_number 30992
_diffrn_reflns_point_group_measured_fraction_full 1.000
_diffrn_reflns_point_group_measured_fraction_max 0.999
_diffrn_reflns_theta_full 67.684
_diffrn_reflns_theta_max 70.060
_diffrn_reflns_theta_min 3.693
_diffrn_source 'micro-focus sealed X-ray tube'
_diffrn_source_type 'SuperNova (Cu) X-ray Source'
_exptl_absorpt_coefficient_mu 5.069
_exptl_absorpt_correction_T_max 1.000
_exptl_absorpt_correction_T_min 0.672
_exptl_absorpt_correction_type gaussian
_exptl_absorpt_process_details
;
CrysAlisPro 1.171.38.46 (Rigaku Oxford Diffraction, 2015)
Numerical absorption correction based on gaussian integration over
			a multifaceted crystal model
Empirical absorption correction using spherical harmonics,
 implemented in SCALE3 ABSPACK scaling algorithm.
;
_exptl_crystal_colour colourless
_exptl_crystal_density_diffrn 1.281
_exptl_crystal_description block
_exptl_crystal_F_000 868
_exptl_crystal_size_max 0.123
_exptl_crystal_size_mid 0.081
_exptl_crystal_size_min 0.024
_refine_diff_density_max 0.751
_refine_diff_density_min -0.761
_refine_diff_density_rms 0.074
_refine_ls_extinction_method none
_refine_ls_goodness_of_fit_ref 1.034
_refine_ls_hydrogen_treatment mixed
_refine_ls_matrix_type full
_refine_ls_number_parameters 440
_refine_ls_number_reflns 7969
_refine_ls_number_restraints 0
_refine_ls_restrained_S_all 1.034
_refine_ls_R_factor_all 0.0341
_refine_ls_R_factor_gt 0.0283
_refine_ls_shift/su_max 0.002
_refine_ls_shift/su_mean 0.000
_refine_ls_structure_factor_coef Fsqd
_refine_ls_weighting_details 'w=1/[\s^2^(Fo^2^)+(0.0434P)^2^+0.3349P] where P=(Fo^2^+2Fc^2^)/3'
_refine_ls_weighting_scheme calc
_refine_ls_wR_factor_gt 0.0712
_refine_ls_wR_factor_ref 0.0748
_reflns_Friedel_coverage 0.000
_reflns_number_gt 7119
_reflns_number_total 7969
_reflns_threshold_expression 'I > 2\s(I)'
_cod_data_source_file cs9b04666_si_004.cif
_cod_data_source_block ST147
_cod_database_code 4517272
_shelx_shelxl_version_number 2018/1
_shelx_space_group_comment
;
The symmetry employed for this shelxl refinement is uniquely defined
by the following loop, which should always be used as a source of
symmetry information in preference to the above space-group names.
They are only intended as comments.
;

loop_
_space_group_symop_operation_xyz
'x, y, z'
'-x, -y, -z'

loop_
_atom_site_label
_atom_site_type_symbol
_atom_site_fract_x
_atom_site_fract_y
_atom_site_fract_z
_atom_site_U_iso_or_equiv
_atom_site_adp_type
_atom_site_occupancy
_atom_site_site_symmetry_order
_atom_site_calc_flag
_atom_site_refinement_flags_posn
_atom_site_refinement_flags_adp
Pd1 Pd 0.65816(2) 0.54760(2) 0.16605(2) 0.01297(6) Uani 1 1 d . .
Cl1 Cl 0.45981(4) 0.61005(4) 0.09165(3) 0.01773(11) Uani 1 1 d . .
P1 P 0.36094(4) 0.79913(4) 0.30603(3) 0.01236(11) Uani 1 1 d . .
P2 P 0.63548(4) 0.72097(4) 0.21746(4) 0.01233(11) Uani 1 1 d . .
N1 N 0.68515(17) 0.39471(15) 0.10107(13) 0.0179(4) Uani 1 1 d . .
H1 H 0.620(3) 0.427(2) 0.068(2) 0.021 Uiso 1 1 d . U
C1 C 0.49081(18) 0.81917(16) 0.25879(15) 0.0141(4) Uani 1 1 d . .
C2 C 0.4727(2) 0.94379(17) 0.25224(16) 0.0181(4) Uani 1 1 d . .
H2A H 0.555879 0.950832 0.253060 0.027 Uiso 1 1 calc R U
H2B H 0.419914 0.981968 0.301240 0.027 Uiso 1 1 calc R U
H2C H 0.430820 0.977783 0.198264 0.027 Uiso 1 1 calc R U
C3 C 0.20557(19) 0.87386(17) 0.25317(15) 0.0153(4) Uani 1 1 d . .
H3 H 0.146578 0.837748 0.277999 0.018 Uiso 1 1 calc R U
C4 C 0.1382(2) 0.99998(17) 0.26808(16) 0.0191(4) Uani 1 1 d . .
H4A H 0.130466 1.012579 0.330745 0.023 Uiso 1 1 calc R U
H4B H 0.189625 1.041093 0.240931 0.023 Uiso 1 1 calc R U
C5 C 0.0058(2) 1.04409(18) 0.22934(17) 0.0225(5) Uani 1 1 d . .
H5A H -0.048020 1.008331 0.260845 0.027 Uiso 1 1 calc R U
H5B H -0.034193 1.125634 0.236754 0.027 Uiso 1 1 calc R U
C6 C 0.0114(2) 1.02086(19) 0.13360(17) 0.0241(5) Uani 1 1 d . .
H6A H -0.076222 1.043887 0.112435 0.029 Uiso 1 1 calc R U
H6B H 0.053994 1.065725 0.100788 0.029 Uiso 1 1 calc R U
C7 C 0.0834(2) 0.8975(2) 0.11773(18) 0.0260(5) Uani 1 1 d . .
H7A H 0.091733 0.886336 0.054835 0.031 Uiso 1 1 calc R U
H7B H 0.034204 0.853656 0.143707 0.031 Uiso 1 1 calc R U
C8 C 0.2161(2) 0.8544(2) 0.15629(16) 0.0231(5) Uani 1 1 d . .
H8A H 0.258953 0.773621 0.146617 0.028 Uiso 1 1 calc R U
H8B H 0.267949 0.893857 0.127256 0.028 Uiso 1 1 calc R U
C9 C 0.32365(19) 0.85976(17) 0.41475(15) 0.0162(4) Uani 1 1 d . .
H9 H 0.290802 0.942454 0.402978 0.019 Uiso 1 1 calc R U
C10 C 0.4396(2) 0.83535(18) 0.47079(15) 0.0186(4) Uani 1 1 d . .
H10A H 0.506093 0.853863 0.437203 0.022 Uiso 1 1 calc R U
H10B H 0.475153 0.754789 0.487738 0.022 Uiso 1 1 calc R U
C11 C 0.4023(2) 0.90417(19) 0.55190(16) 0.0226(5) Uani 1 1 d . .
H11A H 0.477218 0.884070 0.588834 0.027 Uiso 1 1 calc R U
H11B H 0.375551 0.984533 0.534924 0.027 Uiso 1 1 calc R U
C12 C 0.2937(2) 0.8838(2) 0.60344(16) 0.0247(5) Uani 1 1 d . .
H12A H 0.323615 0.805381 0.626267 0.030 Uiso 1 1 calc R U
H12B H 0.268256 0.933095 0.653075 0.030 Uiso 1 1 calc R U
C13 C 0.1790(2) 0.9067(2) 0.54710(17) 0.0242(5) Uani 1 1 d . .
H13A H 0.143123 0.987130 0.529900 0.029 Uiso 1 1 calc R U
H13B H 0.112617 0.888215 0.580847 0.029 Uiso 1 1 calc R U
C14 C 0.2153(2) 0.83780(18) 0.46600(15) 0.0192(4) Uani 1 1 d . .
H14A H 0.140232 0.857841 0.429237 0.023 Uiso 1 1 calc R U
H14B H 0.242673 0.757343 0.482799 0.023 Uiso 1 1 calc R U
C15 C 0.38240(19) 0.65083(16) 0.31052(15) 0.0144(4) Uani 1 1 d . .
H15 H 0.430180 0.619943 0.256142 0.017 Uiso 1 1 calc R U
C16 C 0.4671(2) 0.58462(17) 0.38408(15) 0.0167(4) Uani 1 1 d . .
H16A H 0.422218 0.607643 0.440137 0.020 Uiso 1 1 calc R U
H16B H 0.546183 0.600540 0.382809 0.020 Uiso 1 1 calc R U
C17 C 0.5000(2) 0.45947(17) 0.37490(16) 0.0188(4) Uani 1 1 d . .
H17A H 0.547210 0.436286 0.319619 0.023 Uiso 1 1 calc R U
H17B H 0.555690 0.417181 0.422359 0.023 Uiso 1 1 calc R U
C18 C 0.3805(2) 0.43202(19) 0.37737(19) 0.0278(6) Uani 1 1 d . .
H18A H 0.336188 0.450088 0.434203 0.033 Uiso 1 1 calc R U
H18B H 0.403701 0.351167 0.369468 0.033 Uiso 1 1 calc R U
C19 C 0.2920(2) 0.49932(19) 0.3059(2) 0.0282(6) Uani 1 1 d . .
H19A H 0.212230 0.484417 0.310463 0.034 Uiso 1 1 calc R U
H19B H 0.333107 0.474468 0.249116 0.034 Uiso 1 1 calc R U
C20 C 0.2601(2) 0.62512(18) 0.31091(17) 0.0209(5) Uani 1 1 d . .
H20A H 0.209388 0.652192 0.364337 0.025 Uiso 1 1 calc R U
H20B H 0.208288 0.664955 0.261083 0.025 Uiso 1 1 calc R U
C21 C 0.67635(19) 0.79591(17) 0.12127(15) 0.0164(4) Uani 1 1 d . .
H21 H 0.668796 0.871124 0.139900 0.020 Uiso 1 1 calc R U
C22 C 0.5824(2) 0.81522(19) 0.04876(16) 0.0215(5) Uani 1 1 d . .
H22A H 0.495193 0.858253 0.070503 0.026 Uiso 1 1 calc R U
H22B H 0.584231 0.742269 0.030603 0.026 Uiso 1 1 calc R U
C23 C 0.6148(2) 0.8789(2) -0.02911(17) 0.0241(5) Uani 1 1 d . .
H23A H 0.554235 0.887760 -0.075518 0.029 Uiso 1 1 calc R U
H23B H 0.605958 0.954328 -0.012211 0.029 Uiso 1 1 calc R U
C24 C 0.7495(3) 0.8174(2) -0.06268(18) 0.0315(6) Uani 1 1 d . .
H24A H 0.769114 0.860636 -0.112191 0.038 Uiso 1 1 calc R U
H24B H 0.757486 0.743578 -0.082763 0.038 Uiso 1 1 calc R U
C25 C 0.8427(2) 0.8022(2) 0.00897(19) 0.0328(6) Uani 1 1 d . .
H25A H 0.837764 0.876313 0.026593 0.039 Uiso 1 1 calc R U
H25B H 0.930468 0.761146 -0.012773 0.039 Uiso 1 1 calc R U
C26 C 0.8130(2) 0.7378(2) 0.08683(17) 0.0251(5) Uani 1 1 d . .
H26A H 0.873142 0.731085 0.133076 0.030 Uiso 1 1 calc R U
H26B H 0.825065 0.661483 0.070216 0.030 Uiso 1 1 calc R U
C27 C 0.76792(19) 0.70961(17) 0.28954(15) 0.0148(4) Uani 1 1 d . .
H27 H 0.847789 0.660361 0.259992 0.018 Uiso 1 1 calc R U
C28 C 0.7876(2) 0.81892(18) 0.30483(16) 0.0187(4) Uani 1 1 d . .
H28A H 0.790655 0.858562 0.248825 0.022 Uiso 1 1 calc R U
H28B H 0.715277 0.868122 0.339829 0.022 Uiso 1 1 calc R U
C29 C 0.9117(2) 0.7931(2) 0.35180(17) 0.0234(5) Uani 1 1 d . .
H29A H 0.984118 0.747694 0.314984 0.028 Uiso 1 1 calc R U
H29B H 0.922988 0.863835 0.362104 0.028 Uiso 1 1 calc R U
C30 C 0.9120(2) 0.7298(2) 0.43793(17) 0.0271(5) Uani 1 1 d . .
H30A H 0.846973 0.778995 0.477636 0.033 Uiso 1 1 calc R U
H30B H 0.996062 0.708830 0.464351 0.033 Uiso 1 1 calc R U
C31 C 0.8838(2) 0.6243(2) 0.42597(16) 0.0225(5) Uani 1 1 d . .
H31A H 0.955614 0.570140 0.393667 0.027 Uiso 1 1 calc R U
H31B H 0.876021 0.589233 0.483214 0.027 Uiso 1 1 calc R U
C32 C 0.7611(2) 0.65091(17) 0.37711(15) 0.0167(4) Uani 1 1 d . .
H32A H 0.688071 0.699633 0.411789 0.020 Uiso 1 1 calc R U
H32B H 0.747483 0.580835 0.368195 0.020 Uiso 1 1 calc R U
C33 C 0.8271(2) 0.46578(17) 0.22079(15) 0.0171(4) Uani 1 1 d . .
C34 C 0.8364(2) 0.39524(18) 0.29407(16) 0.0196(4) Uani 1 1 d . .
H34 H 0.760581 0.393930 0.322064 0.023 Uiso 1 1 calc R U
C35 C 0.9535(2) 0.32680(18) 0.32726(17) 0.0215(5) Uani 1 1 d . .
H35 H 0.955626 0.280128 0.377159 0.026 Uiso 1 1 calc R U
C36 C 1.0676(2) 0.32566(17) 0.28844(17) 0.0208(5) Uani 1 1 d . .
C37 C 1.0598(2) 0.39445(18) 0.21557(16) 0.0200(4) Uani 1 1 d . .
H37 H 1.135810 0.395010 0.187471 0.024 Uiso 1 1 calc R U
C38 C 0.9426(2) 0.46301(17) 0.18248(16) 0.0184(4) Uani 1 1 d . .
H38 H 0.941046 0.509233 0.132402 0.022 Uiso 1 1 calc R U
C39 C 1.1945(2) 0.25324(19) 0.32528(19) 0.0270(5) Uani 1 1 d . .
H39A H 1.188277 0.185056 0.352563 0.041 Uiso 1 1 calc R U
H39B H 1.218039 0.294326 0.368379 0.041 Uiso 1 1 calc R U
H39C H 1.259498 0.233372 0.278805 0.041 Uiso 1 1 calc R U
C40 C 0.8013(2) 0.3500(2) 0.04515(18) 0.0263(5) Uani 1 1 d . .
H40A H 0.798776 0.285782 0.014317 0.032 Uiso 1 1 calc R U
H40B H 0.877206 0.322919 0.081555 0.032 Uiso 1 1 calc R U
C41 C 0.8124(3) 0.4378(2) -0.01988(19) 0.0323(6) Uani 1 1 d . .
H41A H 0.887863 0.404660 -0.057196 0.048 Uiso 1 1 calc R U
H41B H 0.820082 0.499442 0.010479 0.048 Uiso 1 1 calc R U
H41C H 0.736336 0.466069 -0.055089 0.048 Uiso 1 1 calc R U
C42 C 0.6639(3) 0.3080(2) 0.15895(19) 0.0284(5) Uani 1 1 d . .
H42A H 0.592409 0.345301 0.199435 0.034 Uiso 1 1 calc R U
H42B H 0.740717 0.271189 0.193668 0.034 Uiso 1 1 calc R U
C43 C 0.6349(3) 0.2188(2) 0.1156(2) 0.0346(6) Uani 1 1 d . .
H43A H 0.557704 0.253438 0.082110 0.052 Uiso 1 1 calc R U
H43B H 0.621884 0.166203 0.159525 0.052 Uiso 1 1 calc R U
H43C H 0.706367 0.178653 0.077048 0.052 Uiso 1 1 calc R U

loop_
_atom_site_aniso_label
_atom_site_aniso_U_11
_atom_site_aniso_U_22
_atom_site_aniso_U_33
_atom_site_aniso_U_23
_atom_site_aniso_U_13
_atom_site_aniso_U_12
Pd1 0.01104(8) 0.01328(8) 0.01380(9) -0.00170(5) -0.00055(5) -0.00339(5)
Cl1 0.0149(2) 0.0183(2) 0.0177(3) -0.00388(19) -0.00309(19) -0.00267(17)
P1 0.0111(2) 0.0134(2) 0.0124(3) -0.00080(19) 0.00054(19) -0.00435(17)
P2 0.0109(2) 0.0131(2) 0.0128(3) -0.00110(18) 0.00014(19) -0.00408(17)
N1 0.0146(8) 0.0171(8) 0.0189(10) -0.0066(7) -0.0014(8) -0.0016(7)
C1 0.0120(9) 0.0124(9) 0.0168(11) -0.0010(8) 0.0010(8) -0.0033(7)
C2 0.0154(9) 0.0143(9) 0.0241(12) -0.0017(8) 0.0032(9) -0.0051(7)
C3 0.0121(9) 0.0164(9) 0.0166(11) -0.0002(8) 0.0004(8) -0.0044(7)
C4 0.0188(10) 0.0155(9) 0.0210(12) -0.0015(8) -0.0035(9) -0.0036(8)
C5 0.0171(10) 0.0193(10) 0.0260(13) -0.0011(9) -0.0021(9) -0.0007(8)
C6 0.0190(10) 0.0254(11) 0.0240(13) 0.0023(10) -0.0040(9) -0.0037(9)
C7 0.0196(11) 0.0278(11) 0.0232(13) -0.0069(10) -0.0065(10) 0.0012(9)
C8 0.0179(10) 0.0264(11) 0.0173(12) -0.0063(9) -0.0018(9) 0.0015(8)
C9 0.0165(9) 0.0169(9) 0.0147(11) -0.0017(8) 0.0019(8) -0.0058(8)
C10 0.0172(10) 0.0201(10) 0.0181(12) -0.0042(9) -0.0008(9) -0.0058(8)
C11 0.0242(11) 0.0251(11) 0.0189(12) -0.0066(9) 0.0003(9) -0.0090(9)
C12 0.0324(12) 0.0246(11) 0.0167(12) -0.0060(9) 0.0043(10) -0.0098(9)
C13 0.0244(11) 0.0274(11) 0.0207(13) -0.0075(10) 0.0088(10) -0.0096(9)
C14 0.0181(10) 0.0209(10) 0.0184(12) -0.0041(9) 0.0037(9) -0.0071(8)
C15 0.0140(9) 0.0136(9) 0.0160(11) -0.0022(8) 0.0000(8) -0.0053(7)
C16 0.0181(10) 0.0172(10) 0.0154(11) 0.0007(8) -0.0017(8) -0.0073(8)
C17 0.0195(10) 0.0167(10) 0.0193(12) 0.0016(8) -0.0032(9) -0.0058(8)
C18 0.0234(11) 0.0202(10) 0.0415(16) 0.0075(10) -0.0075(11) -0.0104(9)
C19 0.0244(11) 0.0191(11) 0.0454(17) 0.0033(10) -0.0132(11) -0.0123(9)
C20 0.0167(10) 0.0174(10) 0.0301(14) 0.0019(9) -0.0051(9) -0.0078(8)
C21 0.0148(9) 0.0166(9) 0.0166(11) -0.0001(8) 0.0024(8) -0.0049(7)
C22 0.0225(10) 0.0249(11) 0.0176(12) 0.0042(9) -0.0021(9) -0.0098(9)
C23 0.0240(11) 0.0284(11) 0.0197(13) 0.0063(10) -0.0015(10) -0.0103(9)
C24 0.0353(13) 0.0297(12) 0.0221(14) 0.0041(10) 0.0077(11) -0.0052(10)
C25 0.0187(11) 0.0400(14) 0.0300(15) 0.0133(12) 0.0081(10) -0.0027(10)
C26 0.0175(10) 0.0266(11) 0.0240(13) 0.0070(10) 0.0041(9) -0.0013(9)
C27 0.0119(9) 0.0164(9) 0.0162(11) -0.0007(8) -0.0008(8) -0.0052(7)
C28 0.0166(10) 0.0194(10) 0.0210(12) -0.0016(9) -0.0021(9) -0.0074(8)
C29 0.0192(10) 0.0291(11) 0.0268(13) -0.0036(10) -0.0022(10) -0.0139(9)
C30 0.0256(11) 0.0399(13) 0.0215(13) -0.0017(11) -0.0059(10) -0.0180(10)
C31 0.0185(10) 0.0284(11) 0.0192(12) 0.0024(9) -0.0051(9) -0.0070(9)
C32 0.0157(9) 0.0167(9) 0.0176(11) -0.0004(8) -0.0012(8) -0.0059(7)
C33 0.0148(9) 0.0154(9) 0.0201(12) -0.0056(8) -0.0021(8) -0.0034(7)
C34 0.0173(10) 0.0199(10) 0.0219(12) -0.0004(9) -0.0028(9) -0.0070(8)
C35 0.0230(11) 0.0176(10) 0.0239(13) 0.0009(9) -0.0055(9) -0.0070(8)
C36 0.0178(10) 0.0152(9) 0.0273(13) -0.0040(9) -0.0076(9) -0.0026(8)
C37 0.0158(10) 0.0201(10) 0.0232(13) -0.0064(9) 0.0004(9) -0.0048(8)
C38 0.0174(10) 0.0163(9) 0.0196(12) -0.0023(8) -0.0013(9) -0.0037(8)
C39 0.0190(11) 0.0214(10) 0.0375(16) 0.0004(10) -0.0104(10) -0.0030(9)
C40 0.0202(11) 0.0269(11) 0.0283(14) -0.0139(10) 0.0018(10) -0.0032(9)
C41 0.0274(12) 0.0462(15) 0.0257(14) -0.0105(12) 0.0047(11) -0.0158(11)
C42 0.0361(13) 0.0222(11) 0.0302(15) 0.0002(10) -0.0078(11) -0.0140(10)
C43 0.0413(15) 0.0283(12) 0.0374(17) -0.0020(11) -0.0107(13) -0.0153(11)

loop_
_atom_type_symbol
_atom_type_description
_atom_type_scat_dispersion_real
_atom_type_scat_dispersion_imag
_atom_type_scat_source
C C 0.0181 0.0091 'International Tables Vol C Tables 4.2.6.8 and 6.1.1.4'
H H 0.0000 0.0000 'International Tables Vol C Tables 4.2.6.8 and 6.1.1.4'
N N 0.0311 0.0180 'International Tables Vol C Tables 4.2.6.8 and 6.1.1.4'
P P 0.2955 0.4335 'International Tables Vol C Tables 4.2.6.8 and 6.1.1.4'
Cl Cl 0.3639 0.7018 'International Tables Vol C Tables 4.2.6.8 and 6.1.1.4'
Pd Pd 0.1215 3.9337 'International Tables Vol C Tables 4.2.6.8 and 6.1.1.4'

loop_
_geom_angle_atom_site_label_1
_geom_angle_atom_site_label_2
_geom_angle_atom_site_label_3
_geom_angle
C33 Pd1 N1 87.67(8)
C33 Pd1 P2 94.46(6)
N1 Pd1 P2 172.20(6)
C33 Pd1 Cl1 168.78(6)
N1 Pd1 Cl1 81.30(5)
P2 Pd1 Cl1 96.745(17)
C1 P1 C15 111.18(10)
C1 P1 C9 111.13(10)
C15 P1 C9 111.80(10)
C1 P1 C3 116.51(10)
C15 P1 C3 105.51(9)
C9 P1 C3 100.18(10)
C1 P2 C21 104.10(10)
C1 P2 C27 109.27(10)
C21 P2 C27 100.08(10)
C1 P2 Pd1 124.56(7)
C21 P2 Pd1 103.73(7)
C27 P2 Pd1 111.69(7)
C42 N1 C40 113.01(19)
C42 N1 Pd1 113.12(15)
C40 N1 Pd1 116.45(14)
C42 N1 H1 110.2(19)
C40 N1 H1 108(2)
Pd1 N1 H1 93.9(19)
C2 C1 P1 111.81(14)
C2 C1 P2 117.99(14)
P1 C1 P2 130.20(12)
C1 C2 H2A 109.5
C1 C2 H2B 109.5
H2A C2 H2B 109.5
C1 C2 H2C 109.5
H2A C2 H2C 109.5
H2B C2 H2C 109.5
C8 C3 C4 109.51(18)
C8 C3 P1 111.28(14)
C4 C3 P1 117.53(15)
C8 C3 H3 105.9
C4 C3 H3 105.9
P1 C3 H3 105.9
C5 C4 C3 110.30(18)
C5 C4 H4A 109.6
C3 C4 H4A 109.6
C5 C4 H4B 109.6
C3 C4 H4B 109.6
H4A C4 H4B 108.1
C6 C5 C4 111.88(19)
C6 C5 H5A 109.2
C4 C5 H5A 109.2
C6 C5 H5B 109.2
C4 C5 H5B 109.2
H5A C5 H5B 107.9
C7 C6 C5 111.4(2)
C7 C6 H6A 109.4
C5 C6 H6A 109.4
C7 C6 H6B 109.4
C5 C6 H6B 109.4
H6A C6 H6B 108.0
C6 C7 C8 111.7(2)
C6 C7 H7A 109.3
C8 C7 H7A 109.3
C6 C7 H7B 109.3
C8 C7 H7B 109.3
H7A C7 H7B 107.9
C3 C8 C7 110.16(19)
C3 C8 H8A 109.6
C7 C8 H8A 109.6
C3 C8 H8B 109.6
C7 C8 H8B 109.6
H8A C8 H8B 108.1
C10 C9 C14 111.23(19)
C10 C9 P1 114.65(15)
C14 C9 P1 115.33(15)
C10 C9 H9 104.8
C14 C9 H9 104.8
P1 C9 H9 104.8
C9 C10 C11 110.52(18)
C9 C10 H10A 109.5
C11 C10 H10A 109.5
C9 C10 H10B 109.5
C11 C10 H10B 109.5
H10A C10 H10B 108.1
C12 C11 C10 111.59(19)
C12 C11 H11A 109.3
C10 C11 H11A 109.3
C12 C11 H11B 109.3
C10 C11 H11B 109.3
H11A C11 H11B 108.0
C13 C12 C11 111.0(2)
C13 C12 H12A 109.4
C11 C12 H12A 109.4
C13 C12 H12B 109.4
C11 C12 H12B 109.4
H12A C12 H12B 108.0
C12 C13 C14 111.55(19)
C12 C13 H13A 109.3
C14 C13 H13A 109.3
C12 C13 H13B 109.3
C14 C13 H13B 109.3
H13A C13 H13B 108.0
C13 C14 C9 110.55(18)
C13 C14 H14A 109.5
C9 C14 H14A 109.5
C13 C14 H14B 109.5
C9 C14 H14B 109.5
H14A C14 H14B 108.1
C16 C15 C20 110.12(18)
C16 C15 P1 112.63(14)
C20 C15 P1 116.21(14)
C16 C15 H15 105.7
C20 C15 H15 105.7
P1 C15 H15 105.7
C15 C16 C17 109.96(17)
C15 C16 H16A 109.7
C17 C16 H16A 109.7
C15 C16 H16B 109.7
C17 C16 H16B 109.7
H16A C16 H16B 108.2
C18 C17 C16 111.00(18)
C18 C17 H17A 109.4
C16 C17 H17A 109.4
C18 C17 H17B 109.4
C16 C17 H17B 109.4
H17A C17 H17B 108.0
C17 C18 C19 109.9(2)
C17 C18 H18A 109.7
C19 C18 H18A 109.7
C17 C18 H18B 109.7
C19 C18 H18B 109.7
H18A C18 H18B 108.2
C18 C19 C20 112.1(2)
C18 C19 H19A 109.2
C20 C19 H19A 109.2
C18 C19 H19B 109.2
C20 C19 H19B 109.2
H19A C19 H19B 107.9
C19 C20 C15 110.73(18)
C19 C20 H20A 109.5
C15 C20 H20A 109.5
C19 C20 H20B 109.5
C15 C20 H20B 109.5
H20A C20 H20B 108.1
C22 C21 C26 110.1(2)
C22 C21 P2 111.70(14)
C26 C21 P2 113.33(15)
C22 C21 H21 107.1
C26 C21 H21 107.1
P2 C21 H21 107.1
C21 C22 C23 111.40(18)
C21 C22 H22A 109.3
C23 C22 H22A 109.3
C21 C22 H22B 109.3
C23 C22 H22B 109.3
H22A C22 H22B 108.0
C24 C23 C22 111.02(19)
C24 C23 H23A 109.4
C22 C23 H23A 109.4
C24 C23 H23B 109.4
C22 C23 H23B 109.4
H23A C23 H23B 108.0
C23 C24 C25 109.5(2)
C23 C24 H24A 109.8
C25 C24 H24A 109.8
C23 C24 H24B 109.8
C25 C24 H24B 109.8
H24A C24 H24B 108.2
C24 C25 C26 110.9(2)
C24 C25 H25A 109.5
C26 C25 H25A 109.5
C24 C25 H25B 109.5
C26 C25 H25B 109.5
H25A C25 H25B 108.1
C25 C26 C21 111.60(18)
C25 C26 H26A 109.3
C21 C26 H26A 109.3
C25 C26 H26B 109.3
C21 C26 H26B 109.3
H26A C26 H26B 108.0
C32 C27 C28 108.69(18)
C32 C27 P2 113.23(14)
C28 C27 P2 116.40(14)
C32 C27 H27 105.9
C28 C27 H27 105.9
P2 C27 H27 105.9
C29 C28 C27 109.87(17)
C29 C28 H28A 109.7
C27 C28 H28A 109.7
C29 C28 H28B 109.7
C27 C28 H28B 109.7
H28A C28 H28B 108.2
C30 C29 C28 111.41(19)
C30 C29 H29A 109.3
C28 C29 H29A 109.3
C30 C29 H29B 109.3
C28 C29 H29B 109.3
H29A C29 H29B 108.0
C29 C30 C31 111.2(2)
C29 C30 H30A 109.4
C31 C30 H30A 109.4
C29 C30 H30B 109.4
C31 C30 H30B 109.4
H30A C30 H30B 108.0
C32 C31 C30 111.41(19)
C32 C31 H31A 109.3
C30 C31 H31A 109.3
C32 C31 H31B 109.3
C30 C31 H31B 109.3
H31A C31 H31B 108.0
C31 C32 C27 110.71(18)
C31 C32 H32A 109.5
C27 C32 H32A 109.5
C31 C32 H32B 109.5
C27 C32 H32B 109.5
H32A C32 H32B 108.1
C34 C33 C38 115.96(19)
C34 C33 Pd1 120.62(16)
C38 C33 Pd1 122.84(17)
C35 C34 C33 122.0(2)
C35 C34 H34 119.0
C33 C34 H34 119.0
C34 C35 C36 121.2(2)
C34 C35 H35 119.4
C36 C35 H35 119.4
C37 C36 C35 117.4(2)
C37 C36 C39 121.4(2)
C35 C36 C39 121.3(2)
C36 C37 C38 121.4(2)
C36 C37 H37 119.3
C38 C37 H37 119.3
C37 C38 C33 122.0(2)
C37 C38 H38 119.0
C33 C38 H38 119.0
C36 C39 H39A 109.5
C36 C39 H39B 109.5
H39A C39 H39B 109.5
C36 C39 H39C 109.5
H39A C39 H39C 109.5
H39B C39 H39C 109.5
N1 C40 C41 111.7(2)
N1 C40 H40A 109.3
C41 C40 H40A 109.3
N1 C40 H40B 109.3
C41 C40 H40B 109.3
H40A C40 H40B 108.0
C40 C41 H41A 109.5
C40 C41 H41B 109.5
H41A C41 H41B 109.5
C40 C41 H41C 109.5
H41A C41 H41C 109.5
H41B C41 H41C 109.5
N1 C42 C43 116.1(2)
N1 C42 H42A 108.3
C43 C42 H42A 108.3
N1 C42 H42B 108.3
C43 C42 H42B 108.3
H42A C42 H42B 107.4
C42 C43 H43A 109.5
C42 C43 H43B 109.5
H43A C43 H43B 109.5
C42 C43 H43C 109.5
H43A C43 H43C 109.5
H43B C43 H43C 109.5

loop_
_geom_bond_atom_site_label_1
_geom_bond_atom_site_label_2
_geom_bond_distance
Pd1 C33 2.011(2)
Pd1 N1 2.1791(18)
Pd1 P2 2.3368(5)
Pd1 Cl1 2.4118(5)
P1 C1 1.712(2)
P1 C15 1.835(2)
P1 C9 1.864(2)
P1 C3 1.866(2)
P2 C1 1.776(2)
P2 C21 1.868(2)
P2 C27 1.869(2)
N1 C42 1.479(3)
N1 C40 1.484(3)
N1 H1 0.88(3)
C1 C2 1.542(3)
C2 H2A 0.9800
C2 H2B 0.9800
C2 H2C 0.9800
C3 C8 1.531(3)
C3 C4 1.545(3)
C3 H3 1.0000
C4 C5 1.531(3)
C4 H4A 0.9900
C4 H4B 0.9900
C5 C6 1.526(4)
C5 H5A 0.9900
C5 H5B 0.9900
C6 C7 1.524(3)
C6 H6A 0.9900
C6 H6B 0.9900
C7 C8 1.533(3)
C7 H7A 0.9900
C7 H7B 0.9900
C8 H8A 0.9900
C8 H8B 0.9900
C9 C10 1.532(3)
C9 C14 1.537(3)
C9 H9 1.0000
C10 C11 1.533(3)
C10 H10A 0.9900
C10 H10B 0.9900
C11 C12 1.533(3)
C11 H11A 0.9900
C11 H11B 0.9900
C12 C13 1.526(4)
C12 H12A 0.9900
C12 H12B 0.9900
C13 C14 1.533(3)
C13 H13A 0.9900
C13 H13B 0.9900
C14 H14A 0.9900
C14 H14B 0.9900
C15 C16 1.528(3)
C15 C20 1.539(3)
C15 H15 1.0000
C16 C17 1.530(3)
C16 H16A 0.9900
C16 H16B 0.9900
C17 C18 1.520(3)
C17 H17A 0.9900
C17 H17B 0.9900
C18 C19 1.528(3)
C18 H18A 0.9900
C18 H18B 0.9900
C19 C20 1.532(3)
C19 H19A 0.9900
C19 H19B 0.9900
C20 H20A 0.9900
C20 H20B 0.9900
C21 C22 1.531(3)
C21 C26 1.533(3)
C21 H21 1.0000
C22 C23 1.531(3)
C22 H22A 0.9900
C22 H22B 0.9900
C23 C24 1.517(3)
C23 H23A 0.9900
C23 H23B 0.9900
C24 C25 1.523(4)
C24 H24A 0.9900
C24 H24B 0.9900
C25 C26 1.525(3)
C25 H25A 0.9900
C25 H25B 0.9900
C26 H26A 0.9900
C26 H26B 0.9900
C27 C32 1.532(3)
C27 C28 1.540(3)
C27 H27 1.0000
C28 C29 1.529(3)
C28 H28A 0.9900
C28 H28B 0.9900
C29 C30 1.527(4)
C29 H29A 0.9900
C29 H29B 0.9900
C30 C31 1.531(3)
C30 H30A 0.9900
C30 H30B 0.9900
C31 C32 1.529(3)
C31 H31A 0.9900
C31 H31B 0.9900
C32 H32A 0.9900
C32 H32B 0.9900
C33 C34 1.400(3)
C33 C38 1.400(3)
C34 C35 1.395(3)
C34 H34 0.9500
C35 C36 1.396(3)
C35 H35 0.9500
C36 C37 1.384(4)
C36 C39 1.511(3)
C37 C38 1.395(3)
C37 H37 0.9500
C38 H38 0.9500
C39 H39A 0.9800
C39 H39B 0.9800
C39 H39C 0.9800
C40 C41 1.511(4)
C40 H40A 0.9900
C40 H40B 0.9900
C41 H41A 0.9800
C41 H41B 0.9800
C41 H41C 0.9800
C42 C43 1.507(3)
C42 H42A 0.9900
C42 H42B 0.9900
C43 H43A 0.9800
C43 H43B 0.9800
C43 H43C 0.9800
